data_4031091
loop_
_publ_author_name
'My\'sliwiec, Damian'
'Lis, Tadeusz'
'Gregoli\'nski, Janusz'
'St\;epie\'n, Marcin'

_publ_section_title
;
 Stereoselective Wittig Olefination as a Macrocyclization Tool. Synthesis
 of Large Carbazolophanes.
;
_journal_issue 12
_journal_name_full 'The Journal of organic chemistry'
_journal_page_first 6300
_journal_page_last 6312
_journal_paper_doi 10.1021/acs.joc.5b00745
_journal_volume 80
_journal_year 2015
_chemical_formula_moiety 'C78 H56 Br8 N4, 2(C7 H8)'
_chemical_formula_sum 'C92 H72 Br8 N4'
_chemical_formula_weight 1872.82
_chemical_name_systematic
;
 ?
;
_space_group_IT_number 2
_symmetry_cell_setting triclinic
_symmetry_space_group_name_Hall '-P 1'
_symmetry_space_group_name_H-M 'P -1'
_atom_sites_solution_hydrogens geom
_atom_sites_solution_primary direct
_atom_sites_solution_secondary difmap
_audit_creation_method SHELXL-97
_cell_angle_alpha 103.60(3)
_cell_angle_beta 104.12(3)
_cell_angle_gamma 107.62(3)
_cell_formula_units_Z 2
_cell_length_a 15.649(5)
_cell_length_b 16.371(6)
_cell_length_c 17.414(6)
_cell_measurement_reflns_used 6589
_cell_measurement_temperature 100(2)
_cell_measurement_theta_max 31
_cell_measurement_theta_min 2
_cell_volume 3886(3)
_computing_cell_refinement 'CrysAlis PRO (Agilent, 2011)'
_computing_data_collection 'CrysAlis PRO (Agilent, 2011)'
_computing_data_reduction 'CrysAlis PRO (Agilent, 2011)'
_computing_structure_refinement 'SHELXL-97 (Sheldrick, 1997)'
_computing_structure_solution 'SHELXS-97 (Sheldrick, 1990)'
_diffrn_ambient_temperature 100(2)
_diffrn_measured_fraction_theta_full 0.999
_diffrn_measured_fraction_theta_max 0.889
_diffrn_measurement_device_type 'Xcalibur PX with Ruby CCD'
_diffrn_measurement_method \w
_diffrn_radiation_monochromator graphite
_diffrn_radiation_source 'fine-focus sealed tube'
_diffrn_radiation_type MoK\a
_diffrn_radiation_wavelength 0.71073
_diffrn_reflns_av_R_equivalents 0.0532
_diffrn_reflns_av_sigmaI/netI 0.1317
_diffrn_reflns_limit_h_max 21
_diffrn_reflns_limit_h_min -20
_diffrn_reflns_limit_k_max 19
_diffrn_reflns_limit_k_min -22
_diffrn_reflns_limit_l_max 24
_diffrn_reflns_limit_l_min -15
_diffrn_reflns_number 36163
_diffrn_reflns_theta_full 25.50
_diffrn_reflns_theta_max 30.68
_diffrn_reflns_theta_min 2.69
_exptl_absorpt_coefficient_mu 4.178
_exptl_absorpt_correction_T_max 0.730
_exptl_absorpt_correction_T_min 0.437
_exptl_absorpt_correction_type analytical
_exptl_absorpt_process_details
;
CrysAlis RED, Oxford Diffraction Ltd.,
Version 1.171.32.5
Analytical numeric absorption correction using a
multifaceted crystal model based on expressions
 derived by R.C. Clark & J.S. Reid.
(Clark, R. C. & Reid, J. S. (1995). Acta Cryst. A51, 887-897)
;
_exptl_crystal_colour yellow
_exptl_crystal_density_diffrn 1.600
_exptl_crystal_density_method 'not measured'
_exptl_crystal_description PLATE
_exptl_crystal_F_000 1864
_exptl_crystal_size_max 0.25
_exptl_crystal_size_mid 0.12
_exptl_crystal_size_min 0.10
_refine_diff_density_max 1.06
_refine_diff_density_min -0.82
_refine_diff_density_rms 0.137
_refine_ls_extinction_method none
_refine_ls_goodness_of_fit_ref 1.005
_refine_ls_hydrogen_treatment constr
_refine_ls_matrix_type full
_refine_ls_number_parameters 928
_refine_ls_number_reflns 21410
_refine_ls_number_restraints 0
_refine_ls_restrained_S_all 1.005
_refine_ls_R_factor_all 0.1379
_refine_ls_R_factor_gt 0.0675
_refine_ls_shift/su_max 0.007
_refine_ls_shift/su_mean 0.000
_refine_ls_structure_factor_coef Fsqd
_refine_ls_weighting_details 'calc w=1/[\s^2^(Fo^2^)+(0.0350P)^2^] where P=(Fo^2^+2Fc^2^)/3'
_refine_ls_weighting_scheme calc
_refine_ls_wR_factor_gt 0.1027
_refine_ls_wR_factor_ref 0.1250
_reflns_number_gt 12307
_reflns_number_total 21410
_reflns_threshold_expression >2sigma(I)
_cod_data_source_file jo5b00745_si_004.cif
_cod_data_source_block d35stea
_cod_depositor_comments
;
The following automatic conversions were performed:

'_symmetry_cell_setting' value 'TRICLINIC' changed to 'triclinic'
according to
/usr/data/users/saulius/crontab/automatic-downloads/rss-feeds/ACS/lib/dictionaries/cif_core.dic
dictionary named 'cif_core.dic' version 2.4.2 from 2011-04-26.

Automatic conversion script
Id: cif_fix_values 3271 2015-04-21 07:52:19Z andrius 

 Adding full bibliography for 4031087--4031094.cif.
;
_cod_original_cell_volume 3886(2)
_cod_original_sg_symbol_H-M P-1
_cod_database_code 4031091

loop_
_symmetry_equiv_pos_as_xyz
'x, y, z'
'-x, -y, -z'

loop_
_atom_site_label
_atom_site_type_symbol
_atom_site_fract_x
_atom_site_fract_y
_atom_site_fract_z
_atom_site_U_iso_or_equiv
_atom_site_adp_type
_atom_site_occupancy
_atom_site_symmetry_multiplicity
_atom_site_calc_flag
_atom_site_refinement_flags
_atom_site_disorder_assembly
_atom_site_disorder_group
Br1 Br 1.04983(4) 0.89795(4) 1.06732(3) 0.02749(13) Uani 1 1 d . . .
Br2 Br 0.94444(4) 0.97759(4) 0.58829(4) 0.03899(16) Uani 1 1 d . . .
Br3 Br 0.45604(4) 0.70317(4) 0.31894(3) 0.02818(13) Uani 1 1 d . . .
Br4 Br 0.18144(4) 0.97544(4) 0.60932(3) 0.02723(13) Uani 1 1 d . . .
Br5 Br 0.20853(4) 1.11338(4) 0.94320(4) 0.03130(14) Uani 1 1 d . . .
Br6 Br -0.00488(4) 0.55945(3) 0.91990(3) 0.02678(13) Uani 1 1 d . . .
Br7 Br 0.16391(4) 0.23922(3) 0.71003(3) 0.02921(13) Uani 1 1 d . . .
Br8 Br 0.77023(4) 0.43513(4) 0.94134(4) 0.03124(14) Uani 1 1 d . . .
N1 N 0.7340(3) 0.7141(3) 0.7327(2) 0.0205(9) Uani 1 1 d . . .
C1 C 0.7997(3) 0.7464(3) 0.8142(3) 0.0161(10) Uani 1 1 d . . .
C2 C 0.7990(3) 0.7078(3) 0.8769(3) 0.0176(10) Uani 1 1 d . . .
H2 H 0.7479 0.6531 0.8675 0.021 Uiso 1 1 calc R . .
C3 C 0.8739(3) 0.7497(3) 0.9541(3) 0.0172(10) Uani 1 1 d . . .
C4 C 0.9469(3) 0.8314(3) 0.9625(3) 0.0195(11) Uani 1 1 d . . .
C5 C 0.9490(3) 0.8685(3) 0.9003(3) 0.0204(11) Uani 1 1 d . . .
H5 H 0.9998 0.9233 0.9093 0.025 Uiso 1 1 calc R . .
C6 C 0.8759(3) 0.8248(3) 0.8239(3) 0.0185(10) Uani 1 1 d . . .
C7 C 0.8566(3) 0.8401(3) 0.7440(3) 0.0189(11) Uani 1 1 d . . .
C8 C 0.9084(3) 0.9027(3) 0.7134(3) 0.0243(12) Uani 1 1 d . . .
H8 H 0.9674 0.9503 0.7491 0.029 Uiso 1 1 calc R . .
C9 C 0.8716(3) 0.8934(4) 0.6297(3) 0.0240(12) Uani 1 1 d . . .
C10 C 0.7842(3) 0.8254(3) 0.5746(3) 0.0206(11) Uani 1 1 d . . .
C11 C 0.7314(3) 0.7640(3) 0.6060(3) 0.0206(11) Uani 1 1 d . . .
H11 H 0.6709 0.7184 0.5708 0.025 Uiso 1 1 calc R . .
C12 C 0.7690(3) 0.7710(3) 0.6893(3) 0.0193(11) Uani 1 1 d . . .
C13 C 0.7521(3) 0.8131(3) 0.4844(3) 0.0228(11) Uani 1 1 d . . .
H13 H 0.7947 0.8032 0.4561 0.027 Uiso 1 1 calc R . .
C14 C 0.6714(3) 0.8140(3) 0.4368(3) 0.0206(11) Uani 1 1 d . . .
H14 H 0.6582 0.7952 0.3778 0.025 Uiso 1 1 calc R . .
C15 C 0.6410(3) 0.6441(3) 0.7052(3) 0.0180(10) Uani 1 1 d . . .
C16 C 0.6106(4) 0.5685(3) 0.6354(3) 0.0252(12) Uani 1 1 d . . .
H16 H 0.6518 0.5610 0.6046 0.030 Uiso 1 1 calc R . .
C17 C 0.5192(4) 0.5033(3) 0.6102(3) 0.0252(12) Uani 1 1 d . . .
H17 H 0.4982 0.4514 0.5616 0.030 Uiso 1 1 calc R . .
C18 C 0.4576(3) 0.5118(3) 0.6542(3) 0.0218(11) Uani 1 1 d . . .
C19 C 0.3579(4) 0.4410(4) 0.6237(3) 0.0363(14) Uani 1 1 d . . .
H19A H 0.3297 0.4251 0.5627 0.054 Uiso 1 1 calc R . .
H19B H 0.3190 0.4652 0.6514 0.054 Uiso 1 1 calc R . .
H19C H 0.3601 0.3866 0.6371 0.054 Uiso 1 1 calc R . .
C20 C 0.4901(4) 0.5875(3) 0.7252(3) 0.0245(12) Uani 1 1 d . . .
H20 H 0.4497 0.5944 0.7569 0.029 Uiso 1 1 calc R . .
C21 C 0.5816(3) 0.6537(3) 0.7507(3) 0.0206(11) Uani 1 1 d . . .
H21 H 0.6031 0.7054 0.7995 0.025 Uiso 1 1 calc R . .
C22 C 0.5669(3) 0.9400(3) 0.5707(3) 0.0174(10) Uani 1 1 d . . .
C23 C 0.6324(3) 0.9121(3) 0.5425(3) 0.0187(11) Uani 1 1 d . . .
H23 H 0.6984 0.9413 0.5744 0.022 Uiso 1 1 calc R . .
C24 C 0.6010(3) 0.8415(3) 0.4675(3) 0.0178(10) Uani 1 1 d . . .
C25 C 0.5026(3) 0.8024(3) 0.4215(3) 0.0199(11) Uani 1 1 d . . .
C26 C 0.4360(3) 0.8292(3) 0.4481(3) 0.0194(11) Uani 1 1 d . . .
H26 H 0.3702 0.8012 0.4150 0.023 Uiso 1 1 calc R . .
C27 C 0.4682(3) 0.8985(3) 0.5249(3) 0.0147(10) Uani 1 1 d . . .
N2 N 0.5834(3) 1.0092(3) 0.6428(2) 0.0177(9) Uani 1 1 d . B .
C28 C 0.4231(3) 0.9443(3) 0.5737(3) 0.0163(10) Uani 1 1 d . . .
C29 C 0.3287(3) 0.9347(3) 0.5633(3) 0.0178(10) Uani 1 1 d . . .
H29 H 0.2780 0.8900 0.5152 0.021 Uiso 1 1 calc R . .
C30 C 0.3103(3) 0.9909(3) 0.6239(3) 0.0181(10) Uani 1 1 d . . .
C31 C 0.3832(3) 1.0577(3) 0.6961(3) 0.0185(11) Uani 1 1 d . . .
C32 C 0.4774(3) 1.0684(3) 0.7064(3) 0.0200(11) Uani 1 1 d . . .
H32 H 0.5277 1.1140 0.7542 0.024 Uiso 1 1 calc R . .
C33 C 0.4972(3) 1.0121(3) 0.6463(3) 0.0166(10) Uani 1 1 d . . .
C34 C 0.3665(3) 1.1211(3) 0.7626(3) 0.0219(11) Uani 1 1 d . . .
H34 H 0.3884 1.1829 0.7652 0.026 Uiso 1 1 calc R . .
C35 C 0.3256(3) 1.1039(3) 0.8186(3) 0.0206(11) Uani 1 1 d . . .
H35 H 0.3207 1.1550 0.8539 0.025 Uiso 1 1 calc R . .
C36 C 0.6770(3) 1.0657(3) 0.7051(3) 0.0254(12) Uani 1 1 d . . .
H36A H 0.6732 1.1194 0.7424 0.031 Uiso 1 1 calc R A 5
H36B H 0.7221 1.0876 0.6764 0.031 Uiso 1 1 calc R A 5
C37A C 0.7146(4) 1.0127(4) 0.7584(4) 0.0278(16) Uani 0.892(9) 1 d P B 5
H37A H 0.7103 0.9550 0.7205 0.033 Uiso 0.892(9) 1 calc PR B 5
H37B H 0.7827 1.0489 0.7923 0.033 Uiso 0.892(9) 1 calc PR B 5
C38A C 0.6601(4) 0.9918(4) 0.8162(4) 0.0340(17) Uani 0.892(9) 1 d P B 5
H38A H 0.5909 0.9658 0.7841 0.041 Uiso 0.892(9) 1 calc PR B 5
H38B H 0.6743 1.0490 0.8610 0.041 Uiso 0.892(9) 1 calc PR B 5
C39A C 0.6856(4) 0.9248(4) 0.8563(4) 0.0398(17) Uani 0.892(9) 1 d P B 5
H39A H 0.6684 0.8670 0.8123 0.060 Uiso 0.892(9) 1 calc PR B 5
H39B H 0.6504 0.9146 0.8949 0.060 Uiso 0.892(9) 1 calc PR B 5
H39C H 0.7542 0.9499 0.8875 0.060 Uiso 0.892(9) 1 calc PR B 5
C37B C 0.681(3) 1.049(3) 0.793(3) 0.025(13) Uiso 0.108(9) 1 d P B 6
H37C H 0.6193 1.0400 0.8024 0.030 Uiso 0.108(9) 1 calc PR B 6
H37D H 0.7324 1.0997 0.8405 0.030 Uiso 0.108(9) 1 calc PR B 6
C38B C 0.703(4) 0.953(4) 0.780(3) 0.0340(17) Uani 0.11 1 d P B 6
H38C H 0.6583 0.9054 0.7259 0.041 Uiso 0.108(9) 1 calc PR B 6
H38D H 0.7690 0.9646 0.7814 0.041 Uiso 0.108(9) 1 calc PR B 6
C39B C 0.6856(4) 0.9248(4) 0.8563(4) 0.0398(17) Uani 0.11 1 d P B 6
H39D H 0.6647 0.8586 0.8415 0.060 Uiso 0.108(9) 1 calc PR B 6
H39E H 0.6363 0.9440 0.8709 0.060 Uiso 0.108(9) 1 calc PR B 6
H39F H 0.7450 0.9542 0.9046 0.060 Uiso 0.108(9) 1 calc PR B 6
N3 N 0.2586(3) 0.7744(3) 0.7752(2) 0.0184(9) Uani 1 1 d . . .
C40 C 0.2604(3) 0.8608(3) 0.8114(3) 0.0173(10) Uani 1 1 d . . .
C41 C 0.3015(3) 0.9410(3) 0.7966(3) 0.0185(10) Uani 1 1 d . . .
H41 H 0.3391 0.9432 0.7612 0.022 Uiso 1 1 calc R . .
C42 C 0.2867(3) 1.0185(3) 0.8346(3) 0.0193(11) Uani 1 1 d . . .
C43 C 0.2343(3) 1.0118(3) 0.8896(3) 0.0198(11) Uani 1 1 d . . .
C44 C 0.1957(3) 0.9334(3) 0.9064(3) 0.0211(11) Uani 1 1 d . . .
H44 H 0.1621 0.9324 0.9450 0.025 Uiso 1 1 calc R . .
C45 C 0.2071(3) 0.8552(3) 0.8653(3) 0.0197(11) Uani 1 1 d . . .
C46 C 0.1709(3) 0.7625(3) 0.8624(3) 0.0179(10) Uani 1 1 d . . .
C47 C 0.1104(3) 0.7153(3) 0.8977(3) 0.0215(11) Uani 1 1 d . . .
H47 H 0.0881 0.7466 0.9366 0.026 Uiso 1 1 calc R . .
C48 C 0.0836(3) 0.6227(3) 0.8751(3) 0.0181(10) Uani 1 1 d . . .
C49 C 0.1159(3) 0.5728(3) 0.8189(3) 0.0170(10) Uani 1 1 d . . .
C50 C 0.1767(3) 0.6204(3) 0.7834(3) 0.0166(10) Uani 1 1 d . . .
H50 H 0.1998 0.5892 0.7452 0.020 Uiso 1 1 calc R . .
C51 C 0.2024(3) 0.7134(3) 0.8048(3) 0.0163(10) Uani 1 1 d . . .
C52 C 0.0798(3) 0.4730(3) 0.7926(3) 0.0165(10) Uani 1 1 d . . .
H52 H 0.0129 0.4444 0.7797 0.020 Uiso 1 1 calc R . .
C53 C 0.1247(3) 0.4153(3) 0.7836(3) 0.0172(10) Uani 1 1 d . . .
H53 H 0.0832 0.3531 0.7572 0.021 Uiso 1 1 calc R . .
C54 C 0.2981(3) 0.7493(3) 0.7116(3) 0.0196(11) Uani 1 1 d . . .
C55 C 0.2393(4) 0.6798(3) 0.6366(3) 0.0279(12) Uani 1 1 d . . .
H55 H 0.1727 0.6524 0.6254 0.033 Uiso 1 1 calc R . .
C56 C 0.2802(4) 0.6514(4) 0.5784(3) 0.0321(13) Uani 1 1 d . . .
H56 H 0.2410 0.6019 0.5281 0.039 Uiso 1 1 calc R . .
C57 C 0.3766(4) 0.6931(4) 0.5915(3) 0.0296(13) Uani 1 1 d . . .
C58 C 0.4195(4) 0.6572(4) 0.5290(4) 0.0409(16) Uani 1 1 d . . .
H58A H 0.4341 0.6060 0.5399 0.061 Uiso 1 1 calc R . .
H58B H 0.4783 0.7055 0.5346 0.061 Uiso 1 1 calc R . .
H58C H 0.3740 0.6367 0.4720 0.061 Uiso 1 1 calc R . .
C59 C 0.4324(4) 0.7651(4) 0.6645(3) 0.0269(12) Uani 1 1 d . . .
H59 H 0.4979 0.7964 0.6734 0.032 Uiso 1 1 calc R . .
C60 C 0.3939(3) 0.7923(3) 0.7252(3) 0.0200(11) Uani 1 1 d . . .
H60 H 0.4336 0.8407 0.7762 0.024 Uiso 1 1 calc R . .
C61 C 0.3931(3) 0.5234(3) 0.8835(3) 0.0145(10) Uani 1 1 d . . .
C62 C 0.2980(3) 0.5140(3) 0.8609(3) 0.0159(10) Uani 1 1 d . . .
H62 H 0.2816 0.5640 0.8819 0.019 Uiso 1 1 calc R . .
C63 C 0.2269(3) 0.4306(3) 0.8071(3) 0.0157(10) Uani 1 1 d . . .
C64 C 0.2553(3) 0.3570(3) 0.7800(3) 0.0185(10) Uani 1 1 d . . .
C65 C 0.3491(3) 0.3666(3) 0.8034(3) 0.0200(11) Uani 1 1 d . . .
H65 H 0.3655 0.3162 0.7838 0.024 Uiso 1 1 calc R . .
C66 C 0.4199(3) 0.4499(3) 0.8558(3) 0.0138(10) Uani 1 1 d . . .
C67 C 0.5218(3) 0.4831(3) 0.8924(3) 0.0157(10) Uani 1 1 d . . .
C68 C 0.5872(3) 0.4415(3) 0.8912(3) 0.0204(11) Uani 1 1 d . . .
H68 H 0.5676 0.3791 0.8599 0.024 Uiso 1 1 calc R . .
C69 C 0.6818(3) 0.4946(3) 0.9372(3) 0.0191(11) Uani 1 1 d . . .
C70 C 0.7156(3) 0.5877(3) 0.9816(3) 0.0179(10) Uani 1 1 d . . .
C71 C 0.6493(3) 0.6281(3) 0.9828(3) 0.0185(10) Uani 1 1 d . . .
H71 H 0.6697 0.6911 1.0127 0.022 Uiso 1 1 calc R . .
C72 C 0.5526(3) 0.5756(3) 0.9397(3) 0.0175(10) Uani 1 1 d . . .
C73 C 0.8186(3) 0.6404(3) 1.0301(3) 0.0221(11) Uani 1 1 d . . .
H73 H 0.8434 0.6225 1.0760 0.027 Uiso 1 1 calc R . .
C74 C 0.8817(3) 0.7086(3) 1.0198(3) 0.0188(11) Uani 1 1 d . . .
H74 H 0.9424 0.7352 1.0628 0.023 Uiso 1 1 calc R . .
N4 N 0.4746(3) 0.5999(2) 0.9351(2) 0.0170(9) Uani 1 1 d . C .
C75 C 0.4756(3) 0.6866(3) 0.9807(3) 0.0228(11) Uani 1 1 d . . .
H75A H 0.5348 0.7178 1.0307 0.027 Uiso 1 1 d R C .
H75B H 0.4207 0.6753 1.0013 0.027 Uiso 1 1 d R . .
C76A C 0.4708(4) 0.7490(4) 0.9289(4) 0.0398(18) Uani 0.777(9) 1 d P C 3
H76A H 0.5204 0.7526 0.9023 0.048 Uiso 0.777(9) 1 calc PR C 3
H76B H 0.4082 0.7204 0.8832 0.048 Uiso 0.777(9) 1 calc PR C 3
C77A C 0.4834(6) 0.8432(5) 0.9742(5) 0.0305(19) Uani 0.777(9) 1 d P C 3
H77A H 0.4730 0.8746 0.9328 0.037 Uiso 0.777(9) 1 calc PR C 3
H77B H 0.5501 0.8760 1.0130 0.037 Uiso 0.777(9) 1 calc PR C 3
C78A C 0.4180(6) 0.8490(6) 1.0236(5) 0.049(3) Uani 0.777(9) 1 d P C 3
H78A H 0.4322 0.9130 1.0530 0.073 Uiso 0.777(9) 1 calc PR C 3
H78B H 0.4273 0.8177 1.0646 0.073 Uiso 0.777(9) 1 calc PR C 3
H78C H 0.3517 0.8200 0.9854 0.073 Uiso 0.777(9) 1 calc PR C 3
C76B C 0.4708(4) 0.7490(4) 0.9289(4) 0.0398(18) Uani 0.22 1 d P C 4
H76C H 0.4155 0.7196 0.8760 0.048 Uiso 0.223(9) 1 calc PR C 4
H76D H 0.5303 0.7728 0.9167 0.048 Uiso 0.223(9) 1 calc PR C 4
C77B C 0.457(2) 0.8316(18) 1.0018(19) 0.024(7) Uiso 0.223(9) 1 d P C 4
H77C H 0.3898 0.8107 1.0003 0.028 Uiso 0.223(9) 1 calc PR C 4
H77D H 0.4983 0.8418 1.0589 0.028 Uiso 0.223(9) 1 calc PR C 4
C78B C 0.483(2) 0.923(2) 0.9819(18) 0.054(10) Uiso 0.223(9) 1 d P C 4
H78D H 0.4962 0.9733 1.0321 0.081 Uiso 0.223(9) 1 calc PR C 4
H78E H 0.4295 0.9190 0.9362 0.081 Uiso 0.223(9) 1 calc PR C 4
H78F H 0.5396 0.9328 0.9651 0.081 Uiso 0.223(9) 1 calc PR C 4
C81 C 0.1373(4) 0.7233(4) 0.2458(4) 0.0496(18) Uani 1 1 d . . .
C82 C 0.0981(4) 0.7784(5) 0.2908(5) 0.060(2) Uani 1 1 d . . .
H82 H 0.0698 0.8141 0.2663 0.072 Uiso 1 1 calc R . .
C83 C 0.1026(5) 0.7783(5) 0.3703(6) 0.074(3) Uani 1 1 d . . .
H83 H 0.0792 0.8161 0.4022 0.089 Uiso 1 1 calc R . .
C84 C 0.1412(5) 0.7236(6) 0.4048(6) 0.078(3) Uani 1 1 d . . .
H84 H 0.1410 0.7228 0.4591 0.094 Uiso 1 1 calc R . .
C85 C 0.1795(5) 0.6706(6) 0.3624(5) 0.072(2) Uani 1 1 d . . .
H85 H 0.2069 0.6340 0.3865 0.086 Uiso 1 1 calc R . .
C86 C 0.1766(4) 0.6730(4) 0.2856(5) 0.0511(18) Uani 1 1 d . . .
H86 H 0.2036 0.6372 0.2561 0.061 Uiso 1 1 calc R . .
C87 C 0.1318(5) 0.7225(5) 0.1618(4) 0.064(2) Uani 1 1 d . . .
H87A H 0.1923 0.7248 0.1539 0.096 Uiso 1 1 calc R . .
H87B H 0.1194 0.7755 0.1533 0.096 Uiso 1 1 calc R . .
H87C H 0.0800 0.6668 0.1211 0.096 Uiso 1 1 calc R . .
C91A C 0.0988(6) 0.3712(5) 0.3651(5) 0.046(3) Uiso 0.50 1 d PG D 1
C92A C 0.0149(6) 0.2949(6) 0.3250(4) 0.056(4) Uiso 0.50 1 d PG D 1
H92A H -0.0178 0.2787 0.2667 0.067 Uiso 0.50 1 calc PR D 1
C93A C -0.0217(5) 0.2416(5) 0.3704(5) 0.057(4) Uiso 0.50 1 d PG D 1
H93A H -0.0793 0.1894 0.3427 0.068 Uiso 0.50 1 calc PR D 1
C94A C 0.0256(6) 0.2647(5) 0.4558(5) 0.052(4) Uiso 0.50 1 d PG D 1
H94A H 0.0006 0.2284 0.4865 0.063 Uiso 0.50 1 calc PR D 1
C95A C 0.1095(5) 0.3410(5) 0.4959(4) 0.048(3) Uiso 0.50 1 d PG D 1
H95A H 0.1422 0.3571 0.5542 0.058 Uiso 0.50 1 calc PR D 1
C96A C 0.1461(5) 0.3942(4) 0.4505(5) 0.044(3) Uiso 0.50 1 d PG D 1
H96A H 0.2037 0.4465 0.4782 0.052 Uiso 0.50 1 calc PR D 1
C97A C 0.1324(10) 0.4301(9) 0.3134(8) 0.048(3) Uiso 0.50 1 d P D 1
H97A H 0.1149 0.3914 0.2553 0.072 Uiso 0.50 1 calc PR D 1
H97B H 0.2018 0.4623 0.3376 0.072 Uiso 0.50 1 calc PR D 1
H97C H 0.1020 0.4744 0.3144 0.072 Uiso 0.50 1 calc PR D 1
C91B C 0.0659(6) 0.4005(5) 0.4025(4) 0.048(3) Uiso 0.50 1 d PG E -2
C92B C 0.0842(6) 0.3541(5) 0.4579(5) 0.056(4) Uiso 0.50 1 d PG E -2
H92B H 0.1065 0.3067 0.4435 0.068 Uiso 0.50 1 calc PR E -2
C93B C 0.0700(6) 0.3772(5) 0.5346(5) 0.062(4) Uiso 0.50 1 d PG E -2
H93B H 0.0825 0.3455 0.5725 0.074 Uiso 0.50 1 calc PR E -2
C94B C 0.0374(6) 0.4466(6) 0.5557(4) 0.047(3) Uiso 0.50 1 d PG E -2
H94B H 0.0277 0.4624 0.6081 0.056 Uiso 0.50 1 calc PR E -2
C95B C 0.0191(6) 0.4930(5) 0.5002(5) 0.045(3) Uiso 0.50 1 d PG E -2
H95B H -0.0032 0.5404 0.5147 0.054 Uiso 0.50 1 calc PR E -2
C96B C 0.0333(5) 0.4699(5) 0.4236(5) 0.032(3) Uiso 0.50 1 d PG E -2
H96B H 0.0208 0.5016 0.3857 0.039 Uiso 0.50 1 calc PR E -2
C97B C 0.0836(10) 0.3770(10) 0.3208(9) 0.060(4) Uiso 0.50 1 d P E -2
H97D H 0.1524 0.3991 0.3314 0.090 Uiso 0.50 1 calc PR E -2
H97E H 0.0545 0.4058 0.2844 0.090 Uiso 0.50 1 calc PR E -2
H97F H 0.0553 0.3109 0.2932 0.090 Uiso 0.50 1 calc PR E -2

loop_
_atom_site_aniso_label
_atom_site_aniso_U_11
_atom_site_aniso_U_22
_atom_site_aniso_U_33
_atom_site_aniso_U_23
_atom_site_aniso_U_13
_atom_site_aniso_U_12
Br1 0.0211(3) 0.0265(3) 0.0263(3) 0.0086(2) 0.0006(2) 0.0038(2)
Br2 0.0278(3) 0.0541(4) 0.0472(4) 0.0392(3) 0.0158(3) 0.0123(3)
Br3 0.0338(3) 0.0248(3) 0.0235(3) 0.0033(2) 0.0124(2) 0.0096(2)
Br4 0.0221(3) 0.0352(3) 0.0313(3) 0.0148(2) 0.0119(2) 0.0150(2)
Br5 0.0414(3) 0.0214(3) 0.0429(4) 0.0103(3) 0.0278(3) 0.0175(2)
Br6 0.0265(3) 0.0264(3) 0.0379(3) 0.0166(2) 0.0224(2) 0.0105(2)
Br7 0.0225(3) 0.0196(3) 0.0348(3) -0.0021(2) 0.0064(2) 0.0051(2)
Br8 0.0218(3) 0.0399(4) 0.0416(4) 0.0166(3) 0.0147(2) 0.0192(2)
N1 0.021(2) 0.024(2) 0.020(2) 0.0116(18) 0.0090(18) 0.0064(18)
C1 0.012(2) 0.021(3) 0.012(2) 0.003(2) 0.0022(19) 0.0065(19)
C2 0.013(2) 0.023(3) 0.017(3) 0.008(2) 0.007(2) 0.006(2)
C3 0.015(3) 0.021(3) 0.021(3) 0.008(2) 0.009(2) 0.010(2)
C4 0.015(3) 0.022(3) 0.022(3) 0.008(2) 0.007(2) 0.006(2)
C5 0.014(3) 0.017(3) 0.033(3) 0.012(2) 0.010(2) 0.004(2)
C6 0.014(3) 0.025(3) 0.021(3) 0.010(2) 0.008(2) 0.012(2)
C7 0.017(3) 0.022(3) 0.020(3) 0.009(2) 0.006(2) 0.009(2)
C8 0.016(3) 0.032(3) 0.033(3) 0.020(3) 0.012(2) 0.010(2)
C9 0.022(3) 0.036(3) 0.030(3) 0.025(3) 0.018(2) 0.016(2)
C10 0.020(3) 0.030(3) 0.026(3) 0.017(2) 0.014(2) 0.017(2)
C11 0.018(3) 0.027(3) 0.019(3) 0.011(2) 0.007(2) 0.008(2)
C12 0.018(3) 0.024(3) 0.025(3) 0.014(2) 0.013(2) 0.010(2)
C13 0.025(3) 0.027(3) 0.030(3) 0.017(2) 0.018(2) 0.015(2)
C14 0.027(3) 0.028(3) 0.020(3) 0.016(2) 0.015(2) 0.015(2)
C15 0.015(3) 0.020(3) 0.020(3) 0.011(2) 0.005(2) 0.005(2)
C16 0.033(3) 0.028(3) 0.019(3) 0.010(2) 0.011(2) 0.014(2)
C17 0.035(3) 0.020(3) 0.016(3) 0.002(2) 0.006(2) 0.011(2)
C18 0.019(3) 0.023(3) 0.021(3) 0.011(2) 0.003(2) 0.006(2)
C19 0.031(3) 0.032(3) 0.029(3) 0.007(3) 0.009(3) -0.006(3)
C20 0.029(3) 0.027(3) 0.025(3) 0.014(2) 0.014(2) 0.013(2)
C21 0.024(3) 0.019(3) 0.021(3) 0.010(2) 0.008(2) 0.008(2)
C22 0.020(3) 0.014(3) 0.017(3) 0.007(2) 0.004(2) 0.005(2)
C23 0.019(3) 0.021(3) 0.022(3) 0.015(2) 0.007(2) 0.011(2)
C24 0.022(3) 0.021(3) 0.021(3) 0.018(2) 0.010(2) 0.011(2)
C25 0.029(3) 0.017(3) 0.015(3) 0.006(2) 0.010(2) 0.007(2)
C26 0.017(3) 0.020(3) 0.021(3) 0.009(2) 0.006(2) 0.007(2)
C27 0.015(2) 0.013(2) 0.018(3) 0.008(2) 0.007(2) 0.0056(19)
N2 0.015(2) 0.015(2) 0.021(2) 0.0060(17) 0.0043(17) 0.0055(17)
C28 0.019(3) 0.015(3) 0.019(3) 0.013(2) 0.006(2) 0.007(2)
C29 0.018(3) 0.016(3) 0.018(3) 0.008(2) 0.006(2) 0.005(2)
C30 0.019(3) 0.020(3) 0.026(3) 0.017(2) 0.014(2) 0.011(2)
C31 0.025(3) 0.017(3) 0.024(3) 0.015(2) 0.015(2) 0.012(2)
C32 0.025(3) 0.016(3) 0.016(3) 0.006(2) 0.005(2) 0.004(2)
C33 0.024(3) 0.010(2) 0.022(3) 0.010(2) 0.012(2) 0.008(2)
C34 0.032(3) 0.012(3) 0.027(3) 0.010(2) 0.014(2) 0.010(2)
C35 0.023(3) 0.018(3) 0.025(3) 0.008(2) 0.010(2) 0.011(2)
C36 0.017(3) 0.025(3) 0.026(3) 0.009(2) 0.002(2) 0.001(2)
C37A 0.015(3) 0.030(4) 0.024(3) 0.004(3) -0.005(2) 0.002(3)
C38A 0.040(4) 0.034(4) 0.032(4) 0.018(3) 0.013(3) 0.013(3)
C39A 0.043(4) 0.030(4) 0.039(4) 0.017(3) 0.007(3) 0.005(3)
C38B 0.040(4) 0.034(4) 0.032(4) 0.018(3) 0.013(3) 0.013(3)
C39B 0.043(4) 0.030(4) 0.039(4) 0.017(3) 0.007(3) 0.005(3)
N3 0.023(2) 0.014(2) 0.024(2) 0.0067(18) 0.0142(18) 0.0087(17)
C40 0.018(3) 0.015(3) 0.018(3) 0.003(2) 0.006(2) 0.008(2)
C41 0.021(3) 0.020(3) 0.017(3) 0.009(2) 0.007(2) 0.008(2)
C42 0.020(3) 0.016(3) 0.024(3) 0.010(2) 0.006(2) 0.009(2)
C43 0.024(3) 0.016(3) 0.024(3) 0.003(2) 0.013(2) 0.013(2)
C44 0.023(3) 0.023(3) 0.026(3) 0.013(2) 0.015(2) 0.013(2)
C45 0.023(3) 0.022(3) 0.018(3) 0.009(2) 0.009(2) 0.010(2)
C46 0.020(3) 0.018(3) 0.020(3) 0.008(2) 0.009(2) 0.010(2)
C47 0.020(3) 0.026(3) 0.028(3) 0.014(2) 0.013(2) 0.015(2)
C48 0.014(3) 0.020(3) 0.025(3) 0.014(2) 0.009(2) 0.007(2)
C49 0.013(2) 0.022(3) 0.019(3) 0.011(2) 0.006(2) 0.007(2)
C50 0.017(3) 0.017(3) 0.022(3) 0.010(2) 0.009(2) 0.010(2)
C51 0.015(3) 0.016(3) 0.019(3) 0.008(2) 0.007(2) 0.0051(19)
C52 0.009(2) 0.014(3) 0.023(3) 0.006(2) 0.0058(19) 0.0006(18)
C53 0.014(2) 0.013(3) 0.018(3) 0.0022(19) 0.0037(19) -0.0011(19)
C54 0.026(3) 0.018(3) 0.028(3) 0.014(2) 0.017(2) 0.015(2)
C55 0.031(3) 0.022(3) 0.031(3) 0.007(2) 0.018(3) 0.006(2)
C56 0.052(4) 0.020(3) 0.025(3) 0.005(2) 0.019(3) 0.012(3)
C57 0.047(4) 0.029(3) 0.034(3) 0.019(3) 0.029(3) 0.026(3)
C58 0.076(5) 0.040(4) 0.046(4) 0.030(3) 0.047(4) 0.041(3)
C59 0.028(3) 0.038(3) 0.032(3) 0.024(3) 0.020(3) 0.020(3)
C60 0.024(3) 0.016(3) 0.025(3) 0.010(2) 0.011(2) 0.011(2)
C61 0.018(3) 0.014(3) 0.013(2) 0.0062(19) 0.0057(19) 0.0045(19)
C62 0.019(3) 0.017(3) 0.018(3) 0.006(2) 0.010(2) 0.011(2)
C63 0.013(2) 0.018(3) 0.017(3) 0.009(2) 0.0053(19) 0.0033(19)
C64 0.016(3) 0.015(3) 0.024(3) 0.009(2) 0.008(2) 0.0041(19)
C65 0.021(3) 0.023(3) 0.021(3) 0.006(2) 0.010(2) 0.012(2)
C66 0.016(2) 0.016(3) 0.012(2) 0.0049(19) 0.0068(19) 0.0071(19)
C67 0.017(3) 0.019(3) 0.014(2) 0.007(2) 0.008(2) 0.006(2)
C68 0.022(3) 0.023(3) 0.019(3) 0.007(2) 0.011(2) 0.009(2)
C69 0.020(3) 0.028(3) 0.021(3) 0.015(2) 0.012(2) 0.015(2)
C70 0.014(3) 0.027(3) 0.017(3) 0.014(2) 0.009(2) 0.006(2)
C71 0.017(3) 0.017(3) 0.020(3) 0.010(2) 0.005(2) 0.003(2)
C72 0.017(3) 0.019(3) 0.020(3) 0.009(2) 0.008(2) 0.007(2)
C73 0.016(3) 0.038(3) 0.017(3) 0.016(2) 0.007(2) 0.012(2)
C74 0.010(2) 0.026(3) 0.017(3) 0.008(2) 0.0005(19) 0.005(2)
N4 0.014(2) 0.013(2) 0.023(2) 0.0060(17) 0.0066(17) 0.0048(16)
C75 0.017(3) 0.018(3) 0.023(3) 0.000(2) -0.002(2) 0.005(2)
C76A 0.032(4) 0.031(4) 0.068(5) 0.024(3) 0.024(3) 0.018(3)
C77A 0.046(5) 0.021(4) 0.027(5) 0.008(3) 0.011(4) 0.017(3)
C78A 0.060(6) 0.057(6) 0.037(5) 0.007(4) 0.021(4) 0.035(5)
C76B 0.032(4) 0.031(4) 0.068(5) 0.024(3) 0.024(3) 0.018(3)
C81 0.026(4) 0.046(4) 0.040(4) 0.002(3) -0.002(3) -0.015(3)
C82 0.020(4) 0.048(5) 0.077(6) -0.010(4) 0.016(4) -0.009(3)
C83 0.029(4) 0.056(6) 0.090(7) -0.023(5) 0.020(4) -0.012(4)
C84 0.031(5) 0.074(6) 0.083(7) -0.011(5) 0.011(4) -0.009(4)
C85 0.027(4) 0.095(7) 0.064(6) 0.027(5) -0.003(4) -0.003(4)
C86 0.027(4) 0.047(4) 0.054(5) 0.008(3) -0.003(3) 0.001(3)
C87 0.050(5) 0.049(5) 0.069(6) 0.012(4) -0.005(4) 0.013(4)

loop_
_atom_type_symbol
_atom_type_description
_atom_type_scat_dispersion_real
_atom_type_scat_dispersion_imag
_atom_type_scat_source
C C 0.0033 0.0016 'International Tables Vol C Tables 4.2.6.8 and 6.1.1.4'
H H 0.0000 0.0000 'International Tables Vol C Tables 4.2.6.8 and 6.1.1.4'
N N 0.0061 0.0033 'International Tables Vol C Tables 4.2.6.8 and 6.1.1.4'
Br Br -0.2901 2.4595 'International Tables Vol C Tables 4.2.6.8 and 6.1.1.4'

loop_
_geom_angle_atom_site_label_1
_geom_angle_atom_site_label_2
_geom_angle_atom_site_label_3
_geom_angle
C1 N1 C12 108.2(4)
C1 N1 C15 124.2(4)
C12 N1 C15 126.8(4)
C2 C1 N1 128.5(4)
C2 C1 C6 122.0(4)
N1 C1 C6 109.3(4)
C1 C2 C3 119.8(4)
C1 C2 H2 120.1
C3 C2 H2 120.1
C2 C3 C4 116.1(4)
C2 C3 C74 122.5(4)
C4 C3 C74 121.2(4)
C5 C4 C3 124.3(5)
C5 C4 Br1 115.9(4)
C3 C4 Br1 119.8(3)
C4 C5 C6 118.6(4)
C4 C5 H5 120.7
C6 C5 H5 120.7
C5 C6 C1 119.1(4)
C5 C6 C7 134.3(4)
C1 C6 C7 106.6(4)
C8 C7 C12 119.2(4)
C8 C7 C6 133.3(5)
C12 C7 C6 107.4(4)
C9 C8 C7 118.2(5)
C9 C8 H8 120.9
C7 C8 H8 120.9
C8 C9 C10 123.3(4)
C8 C9 Br2 117.7(4)
C10 C9 Br2 119.0(4)
C9 C10 C11 118.3(4)
C9 C10 C13 121.2(4)
C11 C10 C13 120.2(4)
C12 C11 C10 118.9(4)
C12 C11 H11 120.6
C10 C11 H11 120.6
C11 C12 N1 129.4(4)
C11 C12 C7 122.0(4)
N1 C12 C7 108.5(4)
C14 C13 C10 129.1(4)
C14 C13 H13 115.5
C10 C13 H13 115.5
C13 C14 C24 125.9(5)
C13 C14 H14 117.0
C24 C14 H14 117.0
C16 C15 C21 120.0(4)
C16 C15 N1 121.5(4)
C21 C15 N1 118.5(4)
C15 C16 C17 119.4(5)
C15 C16 H16 120.3
C17 C16 H16 120.3
C18 C17 C16 121.7(5)
C18 C17 H17 119.1
C16 C17 H17 119.1
C20 C18 C17 118.0(5)
C20 C18 C19 121.7(5)
C17 C18 C19 120.3(5)
C18 C19 H19A 109.5
C18 C19 H19B 109.5
H19A C19 H19B 109.5
C18 C19 H19C 109.5
H19A C19 H19C 109.5
H19B C19 H19C 109.5
C18 C20 C21 120.7(5)
C18 C20 H20 119.7
C21 C20 H20 119.7
C15 C21 C20 120.1(5)
C15 C21 H21 119.9
C20 C21 H21 119.9
C23 C22 N2 128.7(4)
C23 C22 C27 121.9(4)
N2 C22 C27 109.3(4)
C24 C23 C22 119.7(4)
C24 C23 H23 120.2
C22 C23 H23 120.2
C23 C24 C25 117.8(4)
C23 C24 C14 119.3(4)
C25 C24 C14 122.8(4)
C26 C25 C24 123.6(4)
C26 C25 Br3 117.2(4)
C24 C25 Br3 119.1(4)
C25 C26 C27 118.0(4)
C25 C26 H26 121.0
C27 C26 H26 121.0
C26 C27 C22 118.9(4)
C26 C27 C28 134.8(4)
C22 C27 C28 106.2(4)
C33 N2 C22 108.9(4)
C33 N2 C36 126.8(4)
C22 N2 C36 124.3(4)
C29 C28 C33 119.0(4)
C29 C28 C27 134.2(4)
C33 C28 C27 106.8(4)
C30 C29 C28 119.0(4)
C30 C29 H29 120.5
C28 C29 H29 120.5
C29 C30 C31 122.2(4)
C29 C30 Br4 118.3(4)
C31 C30 Br4 119.5(3)
C32 C31 C30 119.1(4)
C32 C31 C34 116.9(4)
C30 C31 C34 124.0(4)
C33 C32 C31 119.5(5)
C33 C32 H32 120.3
C31 C32 H32 120.3
N2 C33 C32 130.1(5)
N2 C33 C28 108.7(4)
C32 C33 C28 121.2(4)
C35 C34 C31 129.5(4)
C35 C34 H34 115.2
C31 C34 H34 115.2
C34 C35 C42 130.2(5)
C34 C35 H35 114.9
C42 C35 H35 114.9
N2 C36 C37A 111.4(4)
N2 C36 C37B 109.3(18)
N2 C36 H36A 109.3
C37A C36 H36A 109.3
N2 C36 H36B 109.3
C37A C36 H36B 109.3
H36A C36 H36B 108.0
C38A C37A C36 112.6(5)
C38A C37A H37A 109.1
C36 C37A H37A 109.1
C38A C37A H37B 109.1
C36 C37A H37B 109.1
H37A C37A H37B 107.8
C37A C38A C39A 111.9(5)
C37A C38A H38A 109.2
C39A C38A H38A 109.2
C37A C38A H38B 109.2
C39A C38A H38B 109.2
H38A C38A H38B 107.9
C38A C39A H39A 109.5
C38A C39A H39B 109.5
H39A C39A H39B 109.5
C38A C39A H39C 109.5
H39A C39A H39C 109.5
H39B C39A H39C 109.5
C36 C37B C38B 103(3)
C36 C37B H37C 111.2
C38B C37B H37C 111.2
C36 C37B H37D 111.2
C38B C37B H37D 111.2
H37C C37B H37D 109.1
C37B C38B H38C 111.2
C37B C38B H38D 111.2
H38C C38B H38D 109.1
C40 N3 C51 108.5(4)
C40 N3 C54 126.1(4)
C51 N3 C54 125.1(4)
C41 C40 N3 129.1(4)
C41 C40 C45 122.4(4)
N3 C40 C45 108.4(4)
C40 C41 C42 119.1(4)
C40 C41 H41 120.4
C42 C41 H41 120.4
C41 C42 C43 117.5(4)
C41 C42 C35 121.3(4)
C43 C42 C35 121.2(4)
C44 C43 C42 123.7(4)
C44 C43 Br5 115.6(3)
C42 C43 Br5 120.7(4)
C43 C44 C45 118.4(4)
C43 C44 H44 120.8
C45 C44 H44 120.8
C44 C45 C40 118.8(4)
C44 C45 C46 133.2(4)
C40 C45 C46 108.0(4)
C47 C46 C51 118.9(4)
C47 C46 C45 134.4(4)
C51 C46 C45 106.6(4)
C48 C47 C46 118.7(4)
C48 C47 H47 120.7
C46 C47 H47 120.7
C47 C48 C49 123.2(4)
C47 C48 Br6 117.5(4)
C49 C48 Br6 119.3(3)
C50 C49 C48 118.1(4)
C50 C49 C52 120.8(4)
C48 C49 C52 120.9(4)
C51 C50 C49 118.8(4)
C51 C50 H50 120.6
C49 C50 H50 120.6
C50 C51 N3 129.1(4)
C50 C51 C46 122.4(4)
N3 C51 C46 108.5(4)
C53 C52 C49 131.2(4)
C53 C52 H52 114.4
C49 C52 H52 114.4
C52 C53 C63 131.8(4)
C52 C53 H53 114.1
C63 C53 H53 114.1
C60 C54 C55 120.3(4)
C60 C54 N3 120.6(4)
C55 C54 N3 119.2(4)
C56 C55 C54 118.4(5)
C56 C55 H55 120.8
C54 C55 H55 120.8
C55 C56 C57 122.0(5)
C55 C56 H56 119.0
C57 C56 H56 119.0
C59 C57 C56 118.3(5)
C59 C57 C58 121.1(5)
C56 C57 C58 120.5(5)
C57 C58 H58A 109.5
C57 C58 H58B 109.5
H58A C58 H58B 109.5
C57 C58 H58C 109.5
H58A C58 H58C 109.5
H58B C58 H58C 109.5
C57 C59 C60 120.7(5)
C57 C59 H59 119.7
C60 C59 H59 119.7
C54 C60 C59 120.2(5)
C54 C60 H60 119.9
C59 C60 H60 119.9
C62 C61 N4 129.0(4)
C62 C61 C66 121.8(4)
N4 C61 C66 109.1(4)
C61 C62 C63 119.6(4)
C61 C62 H62 120.2
C63 C62 H62 120.2
C62 C63 C64 117.8(4)
C62 C63 C53 122.1(4)
C64 C63 C53 119.9(4)
C65 C64 C63 122.2(4)
C65 C64 Br7 116.5(4)
C63 C64 Br7 121.3(3)
C64 C65 C66 120.0(4)
C64 C65 H65 120.0
C66 C65 H65 120.0
C65 C66 C61 118.6(4)
C65 C66 C67 134.6(4)
C61 C66 C67 106.8(4)
C68 C67 C72 120.3(4)
C68 C67 C66 133.1(4)
C72 C67 C66 106.5(4)
C69 C68 C67 117.4(5)
C69 C68 H68 121.3
C67 C68 H68 121.3
C68 C69 C70 123.9(4)
C68 C69 Br8 117.1(4)
C70 C69 Br8 119.0(3)
C71 C70 C69 118.0(4)
C71 C70 C73 121.0(4)
C69 C70 C73 120.9(4)
C70 C71 C72 119.5(5)
C70 C71 H71 120.2
C72 C71 H71 120.2
N4 C72 C71 129.6(4)
N4 C72 C67 109.7(4)
C71 C72 C67 120.7(4)
C74 C73 C70 130.5(4)
C74 C73 H73 114.7
C70 C73 H73 114.7
C73 C74 C3 131.2(4)
C73 C74 H74 114.4
C3 C74 H74 114.4
C72 N4 C61 107.8(4)
C72 N4 C75 126.5(4)
C61 N4 C75 125.5(4)
N4 C75 C76A 113.8(4)
N4 C75 H75A 108.8
C76A C75 H75A 108.8
N4 C75 H75B 108.6
C76A C75 H75B 109.0
H75A C75 H75B 107.6
C77A C76A C75 116.8(5)
C77A C76A H76A 108.1
C75 C76A H76A 108.1
C77A C76A H76B 108.1
C75 C76A H76B 108.1
H76A C76A H76B 107.3
C76A C77A C78A 114.5(7)
C76A C77A H77A 108.6
C78A C77A H77A 108.6
C76A C77A H77B 108.6
C78A C77A H77B 108.6
H77A C77A H77B 107.6
C77A C78A H78A 109.5
C77A C78A H78B 109.5
H78A C78A H78B 109.5
C77A C78A H78C 109.5
H78A C78A H78C 109.5
H78B C78A H78C 109.5
C78B C77B H77C 109.6
C78B C77B H77D 109.6
H77C C77B H77D 108.1
C77B C78B H78D 109.5
C77B C78B H78E 109.5
H78D C78B H78E 109.5
C77B C78B H78F 109.5
H78D C78B H78F 109.5
H78E C78B H78F 109.5
C86 C81 C82 117.3(7)
C86 C81 C87 124.5(7)
C82 C81 C87 118.2(7)
C83 C82 C81 118.1(8)
C83 C82 H82 121.0
C81 C82 H82 121.0
C82 C83 C84 120.7(8)
C82 C83 H83 119.6
C84 C83 H83 119.6
C85 C84 C83 121.8(9)
C85 C84 H84 119.1
C83 C84 H84 119.1
C86 C85 C84 116.7(9)
C86 C85 H85 121.6
C84 C85 H85 121.6
C85 C86 C81 125.3(8)
C85 C86 H86 117.3
C81 C86 H86 117.3
C81 C87 H87A 109.5
C81 C87 H87B 109.5
H87A C87 H87B 109.5
C81 C87 H87C 109.5
H87A C87 H87C 109.5
H87B C87 H87C 109.5
C92A C91A C96A 119.6
C92A C91A C97A 117.8(8)
C96A C91A C97A 122.6(8)
C91A C92A C93A 120.1
C91A C92A H92A 120.0
C93A C92A H92A 120.0
C94A C93A C92A 120.4
C94A C93A H93A 119.8
C92A C93A H93A 119.8
C95A C94A C93A 119.6
C95A C94A H94A 120.2
C93A C94A H94A 120.2
C94A C95A C96A 120.1
C94A C95A H95A 120.0
C96A C95A H95A 120.0
C91A C96A C95A 120.4
C91A C96A H96A 119.8
C95A C96A H96A 119.8
C92B C91B C96B 120.0
C92B C91B C97B 119.9(8)
C96B C91B C97B 120.1(8)
C91B C92B C93B 120.0
C91B C92B H92B 120.0
C93B C92B H92B 120.0
C92B C93B C94B 120.0
C92B C93B H93B 120.0
C94B C93B H93B 120.0
C95B C94B C93B 120.0
C95B C94B H94B 120.0
C93B C94B H94B 120.0
C96B C95B C94B 120.0
C96B C95B H95B 120.0
C94B C95B H95B 120.0
C95B C96B C91B 120.0
C95B C96B H96B 120.0
C91B C96B H96B 120.0
C91B C97B H97D 109.5
C91B C97B H97E 109.5
H97D C97B H97E 109.5
C91B C97B H97F 109.5
H97D C97B H97F 109.5
H97E C97B H97F 109.5

loop_
_geom_bond_atom_site_label_1
_geom_bond_atom_site_label_2
_geom_bond_distance
Br1 C4 1.919(5)
Br2 C9 1.908(5)
Br3 C25 1.908(5)
Br4 C30 1.899(4)
Br5 C43 1.912(4)
Br6 C48 1.906(4)
Br7 C64 1.904(5)
Br8 C69 1.915(4)
N1 C1 1.399(6)
N1 C12 1.402(6)
N1 C15 1.433(6)
C1 C2 1.385(6)
C1 C6 1.403(6)
C2 C3 1.402(6)
C2 H2 0.9500
C3 C4 1.421(6)
C3 C74 1.456(6)
C4 C5 1.363(6)
C5 C6 1.380(6)
C5 H5 0.9500
C6 C7 1.448(6)
C7 C8 1.399(6)
C7 C12 1.408(6)
C8 C9 1.382(7)
C8 H8 0.9500
C9 C10 1.402(7)
C10 C11 1.402(6)
C10 C13 1.470(7)
C11 C12 1.388(6)
C11 H11 0.9500
C13 C14 1.338(6)
C13 H13 0.9500
C14 C24 1.476(6)
C14 H14 0.9500
C15 C16 1.375(7)
C15 C21 1.380(6)
C16 C17 1.389(7)
C16 H16 0.9500
C17 C18 1.388(7)
C17 H17 0.9500
C18 C20 1.383(7)
C18 C19 1.507(6)
C19 H19A 0.9800
C19 H19B 0.9800
C19 H19C 0.9800
C20 C21 1.396(7)
C20 H20 0.9500
C21 H21 0.9500
C22 C23 1.387(6)
C22 N2 1.387(6)
C22 C27 1.411(6)
C23 C24 1.384(6)
C23 H23 0.9500
C24 C25 1.408(6)
C25 C26 1.384(6)
C26 C27 1.394(6)
C26 H26 0.9500
C27 C28 1.447(6)
N2 C33 1.379(5)
N2 C36 1.452(6)
C28 C29 1.399(6)
C28 C33 1.421(6)
C29 C30 1.377(6)
C29 H29 0.9500
C30 C31 1.406(7)
C31 C32 1.390(6)
C31 C34 1.495(6)
C32 C33 1.386(6)
C32 H32 0.9500
C34 C35 1.329(6)
C34 H34 0.9500
C35 C42 1.468(6)
C35 H35 0.9500
C36 C37A 1.544(7)
C36 C37B 1.61(5)
C36 H36A 0.9900
C36 H36B 0.9900
C37A C38A 1.503(8)
C37A H37A 0.9900
C37A H37B 0.9900
C38A C39A 1.530(8)
C38A H38A 0.9900
C38A H38B 0.9900
C39A H39A 0.9800
C39A H39B 0.9800
C39A H39C 0.9800
C37B C38B 1.68(7)
C37B H37C 0.9900
C37B H37D 0.9900
C38B H38C 0.9900
C38B H38D 0.9900
N3 C40 1.396(6)
N3 C51 1.402(5)
N3 C54 1.432(6)
C40 C41 1.390(6)
C40 C45 1.401(6)
C41 C42 1.399(6)
C41 H41 0.9500
C42 C43 1.408(6)
C43 C44 1.376(6)
C44 C45 1.397(6)
C44 H44 0.9500
C45 C46 1.434(6)
C46 C47 1.390(6)
C46 C51 1.414(6)
C47 C48 1.373(6)
C47 H47 0.9500
C48 C49 1.412(6)
C49 C50 1.401(6)
C49 C52 1.470(6)
C50 C51 1.382(6)
C50 H50 0.9500
C52 C53 1.342(6)
C52 H52 0.9500
C53 C63 1.476(6)
C53 H53 0.9500
C54 C60 1.382(6)
C54 C55 1.389(7)
C55 C56 1.388(7)
C55 H55 0.9500
C56 C57 1.390(7)
C56 H56 0.9500
C57 C59 1.378(7)
C57 C58 1.508(7)
C58 H58A 0.9800
C58 H58B 0.9800
C58 H58C 0.9800
C59 C60 1.390(6)
C59 H59 0.9500
C60 H60 0.9500
C61 C62 1.393(6)
C61 N4 1.396(6)
C61 C66 1.410(6)
C62 C63 1.397(6)
C62 H62 0.9500
C63 C64 1.424(6)
C64 C65 1.373(6)
C65 C66 1.388(6)
C65 H65 0.9500
C66 C67 1.436(6)
C67 C68 1.391(6)
C67 C72 1.409(6)
C68 C69 1.380(6)
C68 H68 0.9500
C69 C70 1.399(7)
C70 C71 1.391(6)
C70 C73 1.485(6)
C71 C72 1.396(6)
C71 H71 0.9500
C72 N4 1.384(5)
C73 C74 1.330(6)
C73 H73 0.9500
C74 H74 0.9500
N4 C75 1.447(6)
C75 C76A 1.521(7)
C75 H75A 0.9938
C75 H75B 0.9936
C76A C77A 1.485(9)
C76A H76A 0.9900
C76A H76B 0.9900
C77A C78A 1.498(11)
C77A H77A 0.9900
C77A H77B 0.9900
C78A H78A 0.9800
C78A H78B 0.9800
C78A H78C 0.9800
C77B C78B 1.57(4)
C77B H77C 0.9900
C77B H77D 0.9900
C78B H78D 0.9800
C78B H78E 0.9800
C78B H78F 0.9800
C81 C86 1.380(9)
C81 C82 1.430(9)
C81 C87 1.441(9)
C82 C83 1.369(11)
C82 H82 0.9500
C83 C84 1.390(11)
C83 H83 0.9500
C84 C85 1.374(10)
C84 H84 0.9500
C85 C86 1.336(9)
C85 H85 0.9500
C86 H86 0.9500
C87 H87A 0.9800
C87 H87B 0.9800
C87 H87C 0.9800
C91A C92A 1.3863
C91A C96A 1.3902
C91A C97A 1.533(13)
C92A C93A 1.3977
C92A H92A 0.9500
C93A C94A 1.3902
C93A H93A 0.9500
C94A C95A 1.3864
C94A H94A 0.9500
C95A C96A 1.3977
C95A H95A 0.9500
C96A H96A 0.9500
C97A H97A 0.9800
C97A H97B 0.9800
C97A H97C 0.9800
C91B C92B 1.3900
C91B C96B 1.3900
C91B C97B 1.498(15)
C92B C93B 1.3900
C92B H92B 0.9500
C93B C94B 1.3900
C93B H93B 0.9500
C94B C95B 1.3900
C94B H94B 0.9500
C95B C96B 1.3900
C95B H95B 0.9500
C96B H96B 0.9500
C97B H97D 0.9800
C97B H97E 0.9800
C97B H97F 0.9800

loop_
_geom_hbond_atom_site_label_D
_geom_hbond_atom_site_label_H
_geom_hbond_atom_site_label_A
_geom_hbond_distance_DH
_geom_hbond_distance_HA
_geom_hbond_distance_DA
_geom_hbond_angle_DHA
_geom_hbond_site_symmetry_A
C37A H37B Br1 0.99 2.85 3.759(6) 153.6 2_777
C44 H44 Br1 0.95 3.12 4.060(5) 171.0 1_455
C68 H68 Br3 0.95 2.97 3.634(5) 128.1 2_666
C71 H71 Br5 0.95 2.98 3.854(5) 152.9 2_677

loop_
_geom_torsion_atom_site_label_1
_geom_torsion_atom_site_label_2
_geom_torsion_atom_site_label_3
_geom_torsion_atom_site_label_4
_geom_torsion
C12 N1 C1 C2 -174.3(5)
C15 N1 C1 C2 14.9(7)
C12 N1 C1 C6 1.1(5)
C15 N1 C1 C6 -169.7(4)
N1 C1 C2 C3 177.9(4)
C6 C1 C2 C3 3.0(7)
C1 C2 C3 C4 0.3(6)
C1 C2 C3 C74 -174.5(4)
C2 C3 C4 C5 -1.9(7)
C74 C3 C4 C5 173.0(4)
C2 C3 C4 Br1 177.0(3)
C74 C3 C4 Br1 -8.1(6)
C3 C4 C5 C6 0.2(7)
Br1 C4 C5 C6 -178.7(3)
C4 C5 C6 C1 3.1(7)
C4 C5 C6 C7 -176.1(5)
C2 C1 C6 C5 -4.8(7)
N1 C1 C6 C5 179.5(4)
C2 C1 C6 C7 174.7(4)
N1 C1 C6 C7 -1.1(5)
C5 C6 C7 C8 4.4(10)
C1 C6 C7 C8 -174.9(5)
C5 C6 C7 C12 180.0(5)
C1 C6 C7 C12 0.7(5)
C12 C7 C8 C9 -0.7(7)
C6 C7 C8 C9 174.5(5)
C7 C8 C9 C10 1.1(8)
C7 C8 C9 Br2 -178.6(3)
C8 C9 C10 C11 0.3(8)
Br2 C9 C10 C11 -180.0(3)
C8 C9 C10 C13 -174.4(5)
Br2 C9 C10 C13 5.4(6)
C9 C10 C11 C12 -2.1(7)
C13 C10 C11 C12 172.6(4)
C10 C11 C12 N1 -174.3(5)
C10 C11 C12 C7 2.6(7)
C1 N1 C12 C11 176.6(5)
C15 N1 C12 C11 -12.9(8)
C1 N1 C12 C7 -0.7(5)
C15 N1 C12 C7 169.8(4)
C8 C7 C12 C11 -1.2(7)
C6 C7 C12 C11 -177.5(4)
C8 C7 C12 N1 176.3(4)
C6 C7 C12 N1 0.0(5)
C9 C10 C13 C14 -123.6(6)
C11 C10 C13 C14 61.8(7)
C10 C13 C14 C24 9.8(8)
C1 N1 C15 C16 -126.6(5)
C12 N1 C15 C16 64.3(7)
C1 N1 C15 C21 53.1(6)
C12 N1 C15 C21 -115.9(5)
C21 C15 C16 C17 1.4(7)
N1 C15 C16 C17 -178.8(4)
C15 C16 C17 C18 -0.5(7)
C16 C17 C18 C20 -0.7(7)
C16 C17 C18 C19 178.3(5)
C17 C18 C20 C21 1.0(7)
C19 C18 C20 C21 -177.9(5)
C16 C15 C21 C20 -1.1(7)
N1 C15 C21 C20 179.2(4)
C18 C20 C21 C15 -0.2(7)
N2 C22 C23 C24 -179.2(4)
C27 C22 C23 C24 -0.2(7)
C22 C23 C24 C25 1.8(6)
C22 C23 C24 C14 178.3(4)
C13 C14 C24 C23 36.1(7)
C13 C14 C24 C25 -147.7(5)
C23 C24 C25 C26 -1.6(7)
C14 C24 C25 C26 -177.9(4)
C23 C24 C25 Br3 -178.7(3)
C14 C24 C25 Br3 5.0(6)
C24 C25 C26 C27 -0.3(7)
Br3 C25 C26 C27 176.8(3)
C25 C26 C27 C22 1.9(6)
C25 C26 C27 C28 -179.6(5)
C23 C22 C27 C26 -1.8(7)
N2 C22 C27 C26 177.5(4)
C23 C22 C27 C28 179.4(4)
N2 C22 C27 C28 -1.4(5)
C23 C22 N2 C33 -179.2(4)
C27 C22 N2 C33 1.7(5)
C23 C22 N2 C36 -1.5(7)
C27 C22 N2 C36 179.3(4)
C26 C27 C28 C29 2.2(9)
C22 C27 C28 C29 -179.2(5)
C26 C27 C28 C33 -178.0(5)
C22 C27 C28 C33 0.6(5)
C33 C28 C29 C30 -0.2(6)
C27 C28 C29 C30 179.6(5)
C28 C29 C30 C31 -0.2(7)
C28 C29 C30 Br4 -179.1(3)
C29 C30 C31 C32 1.0(7)
Br4 C30 C31 C32 179.9(3)
C29 C30 C31 C34 178.9(4)
Br4 C30 C31 C34 -2.2(6)
C30 C31 C32 C33 -1.3(7)
C34 C31 C32 C33 -179.4(4)
C22 N2 C33 C32 179.2(5)
C36 N2 C33 C32 1.6(8)
C22 N2 C33 C28 -1.2(5)
C36 N2 C33 C28 -178.8(4)
C31 C32 C33 N2 -179.5(4)
C31 C32 C33 C28 0.9(7)
C29 C28 C33 N2 -179.8(4)
C27 C28 C33 N2 0.4(5)
C29 C28 C33 C32 -0.2(7)
C27 C28 C33 C32 180.0(4)
C32 C31 C34 C35 -112.1(6)
C30 C31 C34 C35 69.9(7)
C31 C34 C35 C42 2.1(9)
C33 N2 C36 C37A 103.8(5)
C22 N2 C36 C37A -73.5(6)
C33 N2 C36 C37B 61(2)
C22 N2 C36 C37B -116(2)
N2 C36 C37A C38A -69.5(6)
C36 C37A C38A C39A 169.4(5)
N2 C36 C37B C38B 81(3)
C51 N3 C40 C41 -175.3(5)
C54 N3 C40 C41 -1.7(8)
C51 N3 C40 C45 1.2(5)
C54 N3 C40 C45 174.8(4)
N3 C40 C41 C42 174.0(4)
C45 C40 C41 C42 -2.1(7)
C40 C41 C42 C43 3.1(7)
C40 C41 C42 C35 -177.8(4)
C34 C35 C42 C41 9.7(8)
C34 C35 C42 C43 -171.2(5)
C41 C42 C43 C44 -1.4(7)
C35 C42 C43 C44 179.5(5)
C41 C42 C43 Br5 -179.0(3)
C35 C42 C43 Br5 1.9(6)
C42 C43 C44 C45 -1.5(7)
Br5 C43 C44 C45 176.2(4)
C43 C44 C45 C40 2.5(7)
C43 C44 C45 C46 -174.2(5)
C41 C40 C45 C44 -0.8(7)
N3 C40 C45 C44 -177.6(4)
C41 C40 C45 C46 176.7(4)
N3 C40 C45 C46 -0.1(5)
C44 C45 C46 C47 1.3(10)
C40 C45 C46 C47 -175.7(5)
C44 C45 C46 C51 175.9(5)
C40 C45 C46 C51 -1.0(5)
C51 C46 C47 C48 0.0(7)
C45 C46 C47 C48 174.2(5)
C46 C47 C48 C49 1.3(7)
C46 C47 C48 Br6 -176.6(3)
C47 C48 C49 C50 -1.4(7)
Br6 C48 C49 C50 176.5(3)
C47 C48 C49 C52 -175.8(4)
Br6 C48 C49 C52 2.0(6)
C48 C49 C50 C51 0.2(6)
C52 C49 C50 C51 174.6(4)
C49 C50 C51 N3 -177.2(4)
C49 C50 C51 C46 1.1(7)
C40 N3 C51 C50 176.6(5)
C54 N3 C51 C50 2.9(7)
C40 N3 C51 C46 -1.9(5)
C54 N3 C51 C46 -175.6(4)
C47 C46 C51 C50 -1.2(7)
C45 C46 C51 C50 -176.8(4)
C47 C46 C51 N3 177.4(4)
C45 C46 C51 N3 1.8(5)
C50 C49 C52 C53 48.4(7)
C48 C49 C52 C53 -137.3(5)
C49 C52 C53 C63 9.3(9)
C40 N3 C54 C60 58.4(6)
C51 N3 C54 C60 -129.1(5)
C40 N3 C54 C55 -123.0(5)
C51 N3 C54 C55 49.6(6)
C60 C54 C55 C56 3.8(7)
N3 C54 C55 C56 -174.9(4)
C54 C55 C56 C57 -3.0(8)
C55 C56 C57 C59 -0.3(8)
C55 C56 C57 C58 176.7(5)
C56 C57 C59 C60 3.0(7)
C58 C57 C59 C60 -174.0(5)
C55 C54 C60 C59 -1.2(7)
N3 C54 C60 C59 177.4(4)
C57 C59 C60 C54 -2.2(7)
N4 C61 C62 C63 179.3(4)
C66 C61 C62 C63 -2.2(7)
C61 C62 C63 C64 2.3(6)
C61 C62 C63 C53 177.5(4)
C52 C53 C63 C62 13.2(8)
C52 C53 C63 C64 -171.7(5)
C62 C63 C64 C65 -1.6(7)
C53 C63 C64 C65 -176.8(4)
C62 C63 C64 Br7 177.6(3)
C53 C63 C64 Br7 2.4(6)
C63 C64 C65 C66 0.5(7)
Br7 C64 C65 C66 -178.7(3)
C64 C65 C66 C61 -0.3(7)
C64 C65 C66 C67 179.2(5)
C62 C61 C66 C65 1.1(7)
N4 C61 C66 C65 179.9(4)
C62 C61 C66 C67 -178.5(4)
N4 C61 C66 C67 0.2(5)
C65 C66 C67 C68 -3.2(9)
C61 C66 C67 C68 176.4(5)
C65 C66 C67 C72 179.6(5)
C61 C66 C67 C72 -0.9(5)
C72 C67 C68 C69 -0.5(7)
C66 C67 C68 C69 -177.4(5)
C67 C68 C69 C70 -2.7(7)
C67 C68 C69 Br8 175.9(3)
C68 C69 C70 C71 3.2(7)
Br8 C69 C70 C71 -175.4(3)
C68 C69 C70 C73 179.7(4)
Br8 C69 C70 C73 1.1(6)
C69 C70 C71 C72 -0.5(6)
C73 C70 C71 C72 -177.0(4)
C70 C71 C72 N4 176.9(4)
C70 C71 C72 C67 -2.6(7)
C68 C67 C72 N4 -176.4(4)
C66 C67 C72 N4 1.2(5)
C68 C67 C72 C71 3.1(7)
C66 C67 C72 C71 -179.2(4)
C71 C70 C73 C74 -67.8(7)
C69 C70 C73 C74 115.8(6)
C70 C73 C74 C3 -5.9(9)
C2 C3 C74 C73 -15.0(8)
C4 C3 C74 C73 170.5(5)
C71 C72 N4 C61 179.4(4)
C67 C72 N4 C61 -1.1(5)
C71 C72 N4 C75 -5.1(8)
C67 C72 N4 C75 174.4(4)
C62 C61 N4 C72 179.2(4)
C66 C61 N4 C72 0.5(5)
C62 C61 N4 C75 3.7(7)
C66 C61 N4 C75 -175.0(4)
C72 N4 C75 C76A 100.6(5)
C61 N4 C75 C76A -84.7(6)
N4 C75 C76A C77A -172.8(5)
C75 C76A C77A C78A -53.4(8)
C86 C81 C82 C83 0.5(8)
C87 C81 C82 C83 179.4(6)
C81 C82 C83 C84 -2.3(10)
C82 C83 C84 C85 2.7(11)
C83 C84 C85 C86 -1.1(11)
C84 C85 C86 C81 -0.8(10)
C82 C81 C86 C85 1.1(10)
C87 C81 C86 C85 -177.8(6)
C97A C91A C92A C93A -176.4(8)
C97A C91A C96A C95A 176.3(9)
C97B C91B C92B C93B 178.5(9)
C97B C91B C96B C95B -178.5(9)
